data_7045102
loop_
_publ_author_name
'V\'ahovsk\'a, L'
'Vitushkina, S.'
'Poto\<c\<n\'ak, I'
'Tr\'avn\'i\<cek, Z'
'Herchel, R.'

_publ_section_title
;
 Effect of linear and non-linear pseudohalides on the structural and
 magnetic properties of Co(ii) hexacoordinate single-molecule magnets.
;
_journal_issue 5
_journal_name_full 'Dalton transactions (Cambridge, England : 2003)'
_journal_page_first 1498
_journal_page_last 1512
_journal_paper_doi 10.1039/c7dt04256f
_journal_volume 47
_journal_year 2018
_chemical_formula_moiety 'C26 H20 Co N18 O4'
_chemical_formula_sum 'C26 H20 Co N18 O4'
_chemical_formula_weight 707.53
_space_group_crystal_system monoclinic
_space_group_IT_number 14
_space_group_name_Hall '-P 2ybc'
_space_group_name_H-M_alt 'P 1 21/c 1'
_symmetry_space_group_name_Hall '-P 2ybc'
_symmetry_space_group_name_H-M 'P 1 21/c 1'
_atom_sites_solution_hydrogens mixed
_atom_sites_solution_primary direct
_atom_sites_solution_secondary difmap
_audit_creation_method SHELXL-2014/7
_audit_update_record
;
2017-12-18 deposited with the CCDC.
2017-12-18 downloaded from the CCDC.
;
_cell_angle_alpha 90
_cell_angle_beta 94.343(6)
_cell_angle_gamma 90
_cell_formula_units_Z 2
_cell_length_a 8.6207(6)
_cell_length_b 16.5927(11)
_cell_length_c 10.1837(6)
_cell_measurement_reflns_used 3270
_cell_measurement_temperature 173(2)
_cell_measurement_theta_max 28.9980
_cell_measurement_theta_min 3.4290
_cell_volume 1452.50(16)
_computing_cell_refinement 'CrysAlis RED (Oxford Diffraction, 2007)'
_computing_data_collection 'CrysAlis CCD (Oxford Diffraction, 2007)'
_computing_data_reduction 'CrysAlis RED (Oxford Diffraction, 2007)'
_computing_molecular_graphics 'DIAMOND (Brandenburg, 2001)'
_computing_publication_material 'SHELXL-2014/7 (Sheldrick, 2014)'
_computing_structure_refinement 'SHELXL-2014/7 (Sheldrick, 2014)'
_computing_structure_solution 'SUPERFLIP (Palatinus, 2007)'
_diffrn_ambient_temperature 173(2)
_diffrn_detector_area_resol_mean 8.3438
_diffrn_measured_fraction_theta_full 0.998
_diffrn_measured_fraction_theta_max 0.999
_diffrn_measurement_device_type 'Xcalibur, Sapphire2, large Be window'
_diffrn_measurement_method '\w scans'
_diffrn_radiation_type MoK\a
_diffrn_radiation_wavelength 0.71073
_diffrn_reflns_av_unetI/netI 0.0444
_diffrn_reflns_Laue_measured_fraction_full 0.998
_diffrn_reflns_Laue_measured_fraction_max 0.999
_diffrn_reflns_limit_h_max 10
_diffrn_reflns_limit_h_min -10
_diffrn_reflns_limit_k_max 20
_diffrn_reflns_limit_k_min -20
_diffrn_reflns_limit_l_max 12
_diffrn_reflns_limit_l_min -12
_diffrn_reflns_number 5088
_diffrn_reflns_point_group_measured_fraction_full 0.998
_diffrn_reflns_point_group_measured_fraction_max 0.999
_diffrn_reflns_theta_full 25.242
_diffrn_reflns_theta_max 26.499
_diffrn_reflns_theta_min 3.171
_diffrn_source 'Enhance (Mo) X-ray Source'
_exptl_absorpt_coefficient_mu 0.662
_exptl_absorpt_correction_T_max 0.919
_exptl_absorpt_correction_T_min 0.870
_exptl_absorpt_correction_type analytical
_exptl_absorpt_process_details
;
CrysAlisPro, Agilent Technologies,
Version 1.171.36.32 (release 02-08-2013 CrysAlis171 .NET)
(compiled Aug  2 2013,16:46:58)
Analytical numeric absorption correction using a multifaceted crystal
            model based on expressions derived by R.C. Clark & J.S. Reid.
(Clark, R. C. & Reid, J. S. (1995). Acta Cryst. A51, 887-897)
;
_exptl_crystal_colour yellow
_exptl_crystal_density_diffrn 1.618
_exptl_crystal_description prism
_exptl_crystal_F_000 722
_exptl_crystal_size_max 0.2941
_exptl_crystal_size_mid 0.1539
_exptl_crystal_size_min 0.1492
_refine_diff_density_max 0.460
_refine_diff_density_min -0.332
_refine_diff_density_rms 0.081
_refine_ls_extinction_method none
_refine_ls_goodness_of_fit_ref 1.046
_refine_ls_hydrogen_treatment mixed
_refine_ls_matrix_type full
_refine_ls_number_parameters 232
_refine_ls_number_reflns 5088
_refine_ls_number_restraints 0
_refine_ls_restrained_S_all 1.046
_refine_ls_R_factor_all 0.0675
_refine_ls_R_factor_gt 0.0365
_refine_ls_shift/su_max 0.000
_refine_ls_shift/su_mean 0.000
_refine_ls_structure_factor_coef Fsqd
_refine_ls_weighting_details 'w=1/[\s^2^(Fo^2^)+(0.0432P)^2^+0.1679P] where P=(Fo^2^+2Fc^2^)/3'
_refine_ls_weighting_scheme calc
_refine_ls_wR_factor_gt 0.0851
_refine_ls_wR_factor_ref 0.0922
_reflns_Friedel_coverage 0.000
_reflns_number_gt 3510
_reflns_number_total 5088
_reflns_threshold_expression 'I > 2\s(I)'
_cod_data_source_file c7dt04256f2.cif
_cod_data_source_block shelx_CCDC1
_cod_depositor_comments 'Adding full bibliography for 7045101--7045106.cif.'
_cod_database_code 7045102
_shelx_shelxl_version_number 2014/7
_shelx_space_group_comment
;
The symmetry employed for this shelxl refinement is uniquely defined
by the following loop, which should always be used as a source of
symmetry information in preference to the above space-group names.
They are only intended as comments.
;

loop_
_space_group_symop_operation_xyz
'x, y, z'
'-x, y+1/2, -z+1/2'
'-x, -y, -z'
'x, -y-1/2, z-1/2'

loop_
_atom_site_label
_atom_site_type_symbol
_atom_site_fract_x
_atom_site_fract_y
_atom_site_fract_z
_atom_site_U_iso_or_equiv
_atom_site_adp_type
_atom_site_occupancy
_atom_site_site_symmetry_order
_atom_site_calc_flag
_atom_site_refinement_flags_posn
_atom_site_refinement_flags_adp
_atom_site_refinement_flags_occupancy
Co1 Co 0.5000 0.5000 0.0000 0.02058(14) Uani 1 2 d S . P
N10 N 0.4646(2) 0.54211(12) 0.1884(2) 0.0234(5) Uani 1 1 d . . .
O2 O 0.2314(2) 0.31336(11) 0.29402(18) 0.0361(5) Uani 1 1 d . . .
N40 N 0.6618(3) 0.58442(14) 0.4984(2) 0.0239(5) Uani 1 1 d . . .
N30 N 0.5545(2) 0.57349(11) 0.38704(19) 0.0199(5) Uani 1 1 d . . .
O1 O 0.1912(2) 0.18587(11) 0.2599(2) 0.0403(5) Uani 1 1 d . . .
N20 N 0.3456(2) 0.57776(12) 0.2487(2) 0.0230(5) Uani 1 1 d . . .
N60 N 0.3824(3) 0.65591(14) 0.5818(2) 0.0320(6) Uani 1 1 d . . .
N50 N 0.7179(2) 0.47544(12) 0.1082(2) 0.0225(5) Uani 1 1 d . . .
N1 N 0.4173(3) 0.38472(13) 0.0515(2) 0.0291(5) Uani 1 1 d . . .
C11 C 0.5892(3) 0.53938(14) 0.2723(2) 0.0207(5) Uani 1 1 d . . .
C52 C 0.8721(3) 0.49759(15) 0.3110(3) 0.0240(6) Uani 1 1 d . . .
H52 H 0.8809 0.5185 0.3981 0.029 Uiso 1 1 calc R U .
C53 C 0.9974(3) 0.46055(16) 0.2588(3) 0.0285(6) Uani 1 1 d . . .
H53 H 1.0940 0.4559 0.3097 0.034 Uiso 1 1 calc R U .
C51 C 0.7335(3) 0.50346(14) 0.2333(2) 0.0205(5) Uani 1 1 d . . .
C61 C 0.3103(3) 0.63821(14) 0.4641(2) 0.0213(6) Uani 1 1 d . . .
C62 C 0.1557(3) 0.65694(15) 0.4294(3) 0.0248(6) Uani 1 1 d . . .
H62 H 0.1079 0.6413 0.3462 0.030 Uiso 1 1 calc R U .
N3 N 0.2453(2) 0.25148(14) 0.2294(2) 0.0255(5) Uani 1 1 d . . .
C54 C 0.9808(3) 0.43040(16) 0.1326(3) 0.0299(6) Uani 1 1 d . . .
H54 H 1.0651 0.4039 0.0957 0.036 Uiso 1 1 calc R U .
C63 C 0.0730(3) 0.69880(15) 0.5180(3) 0.0294(6) Uani 1 1 d . . .
H63 H -0.0328 0.7128 0.4970 0.035 Uiso 1 1 calc R U .
C21 C 0.4016(3) 0.59687(14) 0.3686(2) 0.0205(6) Uani 1 1 d . . .
C65 C 0.2993(3) 0.69665(18) 0.6658(3) 0.0386(8) Uani 1 1 d . . .
H65 H 0.3483 0.7103 0.7496 0.046 Uiso 1 1 calc R U .
C55 C 0.8398(3) 0.43929(16) 0.0606(3) 0.0278(6) Uani 1 1 d . . .
H55 H 0.8290 0.4187 -0.0267 0.033 Uiso 1 1 calc R U .
N2 N 0.3179(3) 0.25250(13) 0.1162(2) 0.0335(6) Uani 1 1 d . . .
C1 C 0.3687(3) 0.32534(16) 0.0875(2) 0.0245(6) Uani 1 1 d . . .
C64 C 0.1472(3) 0.71983(17) 0.6378(3) 0.0357(7) Uani 1 1 d . . .
H64 H 0.0942 0.7499 0.6999 0.043 Uiso 1 1 calc R U .
H2N H 0.702(3) 0.6321(17) 0.488(3) 0.036(8) Uiso 1 1 d . . .
H1N H 0.606(4) 0.5905(19) 0.563(3) 0.046(10) Uiso 1 1 d . . .

loop_
_atom_site_aniso_label
_atom_site_aniso_U_11
_atom_site_aniso_U_22
_atom_site_aniso_U_33
_atom_site_aniso_U_23
_atom_site_aniso_U_13
_atom_site_aniso_U_12
Co1 0.0211(3) 0.0239(2) 0.0168(3) -0.0013(2) 0.0014(2) 0.0013(2)
N10 0.0221(12) 0.0262(11) 0.0217(12) -0.0013(9) 0.0010(9) 0.0018(10)
O2 0.0498(13) 0.0290(10) 0.0303(11) -0.0097(9) 0.0083(10) -0.0014(10)
N40 0.0265(12) 0.0241(12) 0.0202(13) -0.0010(10) -0.0047(11) -0.0015(10)
N30 0.0236(11) 0.0202(10) 0.0156(11) 0.0000(9) -0.0013(9) -0.0003(9)
O1 0.0475(14) 0.0261(10) 0.0486(14) 0.0073(9) 0.0122(11) -0.0049(10)
N20 0.0223(11) 0.0281(11) 0.0188(12) -0.0022(10) 0.0027(9) 0.0024(10)
N60 0.0303(13) 0.0430(14) 0.0229(13) -0.0090(11) 0.0026(10) 0.0025(11)
N50 0.0243(12) 0.0238(11) 0.0193(12) 0.0011(9) 0.0022(9) 0.0008(9)
N1 0.0322(13) 0.0284(12) 0.0267(13) -0.0010(10) 0.0015(11) -0.0027(10)
C11 0.0239(14) 0.0191(12) 0.0184(13) 0.0003(11) -0.0018(11) -0.0012(11)
C52 0.0255(13) 0.0228(12) 0.0232(14) -0.0010(12) -0.0017(11) 0.0005(12)
C53 0.0233(14) 0.0310(14) 0.0304(16) 0.0039(13) -0.0042(12) 0.0039(12)
C51 0.0237(13) 0.0169(11) 0.0209(13) 0.0027(11) 0.0019(10) -0.0012(11)
C61 0.0244(14) 0.0217(12) 0.0182(14) 0.0016(10) 0.0043(11) 0.0000(11)
C62 0.0297(15) 0.0253(13) 0.0192(14) 0.0013(11) 0.0007(11) 0.0003(12)
N3 0.0256(12) 0.0235(11) 0.0272(12) 0.0003(10) -0.0001(10) 0.0019(10)
C54 0.0255(15) 0.0339(15) 0.0310(17) 0.0038(13) 0.0065(12) 0.0088(13)
C63 0.0264(15) 0.0315(14) 0.0308(17) -0.0003(13) 0.0047(12) 0.0042(12)
C21 0.0206(13) 0.0222(12) 0.0189(14) 0.0013(11) 0.0025(11) -0.0003(11)
C65 0.0373(18) 0.0506(19) 0.0279(17) -0.0163(14) 0.0021(14) 0.0008(15)
C55 0.0291(15) 0.0309(14) 0.0237(15) -0.0008(12) 0.0041(11) 0.0056(12)
N2 0.0489(15) 0.0224(11) 0.0312(13) -0.0061(11) 0.0158(11) -0.0035(11)
C1 0.0235(14) 0.0287(15) 0.0212(15) -0.0060(12) 0.0001(11) 0.0034(12)
C64 0.0372(18) 0.0392(17) 0.0318(17) -0.0106(13) 0.0088(13) 0.0043(14)

loop_
_atom_type_symbol
_atom_type_description
_atom_type_scat_dispersion_real
_atom_type_scat_dispersion_imag
_atom_type_scat_source
C C 0.0033 0.0016 'International Tables Vol C Tables 4.2.6.8 and 6.1.1.4'
H H 0.0000 0.0000 'International Tables Vol C Tables 4.2.6.8 and 6.1.1.4'
N N 0.0061 0.0033 'International Tables Vol C Tables 4.2.6.8 and 6.1.1.4'
O O 0.0106 0.0060 'International Tables Vol C Tables 4.2.6.8 and 6.1.1.4'
Co Co 0.3494 0.9721 'International Tables Vol C Tables 4.2.6.8 and 6.1.1.4'

loop_
_geom_angle_atom_site_label_1
_geom_angle_atom_site_label_2
_geom_angle_atom_site_label_3
_geom_angle
_geom_angle_site_symmetry_1
_geom_angle_site_symmetry_3
N10 Co1 N10 180.0 3_665 .
N10 Co1 N1 90.05(8) 3_665 .
N10 Co1 N1 89.95(8) . .
N10 Co1 N1 89.95(8) 3_665 3_665
N10 Co1 N1 90.05(8) . 3_665
N1 Co1 N1 180.0 . 3_665
N10 Co1 N50 103.03(8) 3_665 .
N10 Co1 N50 76.97(8) . .
N1 Co1 N50 89.96(8) . .
N1 Co1 N50 90.04(8) 3_665 .
N10 Co1 N50 76.97(8) 3_665 3_665
N10 Co1 N50 103.03(8) . 3_665
N1 Co1 N50 90.04(8) . 3_665
N1 Co1 N50 89.96(8) 3_665 3_665
N50 Co1 N50 180.0 . 3_665
C11 N10 N20 108.93(19) . .
C11 N10 Co1 114.50(16) . .
N20 N10 Co1 136.41(15) . .
N30 N40 H2N 105.0(19) . .
N30 N40 H1N 105(2) . .
H2N N40 H1N 104(3) . .
C11 N30 C21 105.8(2) . .
C11 N30 N40 124.8(2) . .
C21 N30 N40 129.3(2) . .
C21 N20 N10 106.6(2) . .
C65 N60 C61 116.6(2) . .
C55 N50 C51 118.2(2) . .
C55 N50 Co1 125.65(17) . .
C51 N50 Co1 116.05(16) . .
C1 N1 Co1 174.8(2) . .
N10 C11 N30 108.8(2) . .
N10 C11 C51 120.3(2) . .
N30 C11 C51 130.9(2) . .
C53 C52 C51 118.5(2) . .
C53 C52 H52 120.8 . .
C51 C52 H52 120.8 . .
C54 C53 C52 119.4(2) . .
C54 C53 H53 120.3 . .
C52 C53 H53 120.3 . .
N50 C51 C52 122.2(2) . .
N50 C51 C11 111.7(2) . .
C52 C51 C11 126.0(2) . .
N60 C61 C62 123.4(2) . .
N60 C61 C21 117.4(2) . .
C62 C61 C21 119.2(2) . .
C63 C62 C61 118.7(2) . .
C63 C62 H62 120.7 . .
C61 C62 H62 120.7 . .
O2 N3 O1 123.2(2) . .
O2 N3 N2 121.0(2) . .
O1 N3 N2 115.7(2) . .
C53 C54 C55 118.8(2) . .
C53 C54 H54 120.6 . .
C55 C54 H54 120.6 . .
C64 C63 C62 118.6(3) . .
C64 C63 H63 120.7 . .
C62 C63 H63 120.7 . .
N20 C21 N30 109.8(2) . .
N20 C21 C61 123.4(2) . .
N30 C21 C61 126.8(2) . .
N60 C65 C64 123.8(3) . .
N60 C65 H65 118.1 . .
C64 C65 H65 118.1 . .
N50 C55 C54 122.9(2) . .
N50 C55 H55 118.6 . .
C54 C55 H55 118.6 . .
C1 N2 N3 112.4(2) . .
N1 C1 N2 173.1(3) . .
C65 C64 C63 119.0(3) . .
C65 C64 H64 120.5 . .
C63 C64 H64 120.5 . .

loop_
_geom_bond_atom_site_label_1
_geom_bond_atom_site_label_2
_geom_bond_distance
_geom_bond_site_symmetry_2
Co1 N10 2.086(2) 3_665
Co1 N10 2.086(2) .
Co1 N1 2.121(2) .
Co1 N1 2.121(2) 3_665
Co1 N50 2.144(2) .
Co1 N50 2.144(2) 3_665
N10 C11 1.322(3) .
N10 N20 1.369(3) .
O2 N3 1.230(3) .
N40 N30 1.420(3) .
N40 H2N 0.87(3) .
N40 H1N 0.85(3) .
N30 C11 1.352(3) .
N30 C21 1.374(3) .
O1 N3 1.233(3) .
N20 C21 1.317(3) .
N60 C65 1.340(3) .
N60 C61 1.341(3) .
N50 C55 1.333(3) .
N50 C51 1.353(3) .
N1 C1 1.142(3) .
C11 C51 1.461(3) .
C52 C53 1.383(4) .
C52 C51 1.386(3) .
C52 H52 0.9500 .
C53 C54 1.377(4) .
C53 H53 0.9500 .
C61 C62 1.388(3) .
C61 C21 1.467(3) .
C62 C63 1.380(4) .
C62 H62 0.9500 .
N3 N2 1.354(3) .
C54 C55 1.379(4) .
C54 H54 0.9500 .
C63 C64 1.378(4) .
C63 H63 0.9500 .
C65 C64 1.376(4) .
C65 H65 0.9500 .
C55 H55 0.9500 .
N2 C1 1.325(3) .
C64 H64 0.9500 .

loop_
_geom_hbond_atom_site_label_D
_geom_hbond_atom_site_label_H
_geom_hbond_atom_site_label_A
_geom_hbond_distance_DH
_geom_hbond_distance_HA
_geom_hbond_distance_DA
_geom_hbond_angle_DHA
_geom_hbond_site_symmetry_A
C52 H52 N40 0.95 2.47 3.087(4) 122.6 .
C55 H55 N20 0.95 2.62 3.434(3) 143.9 3_665
N40 H2N N2 0.87(3) 2.26(3) 3.033(3) 147(2) 2_655
N40 H1N N60 0.85(3) 2.23(3) 2.871(3) 132(3) .
N40 H2N O2 0.87(3) 2.43(3) 2.811(3) 107(2) 3_666
